data_4513262
loop_
_publ_author_name
'Eccles, Kevin S.'
'Morrison, Robin E.'
'Sinha, Abhijeet S.'
'Maguire, Anita R.'
'Lawrence, Simon E.'

_publ_section_title
;
 Investigating C&#x2550;S&#x00B7;&#x00B7;&#x00B7;I Halogen Bonding for
 Cocrystallization with Primary Thioamides
;
_journal_issue 7
_journal_name_full 'Crystal Growth &amp; Design'
_journal_page_first 3442
_journal_paper_doi 10.1021/acs.cgd.5b00513
_journal_volume 15
_journal_year 2015
_chemical_formula_moiety 'C6 F4 I2, 2(C7 H6 Cl N S)'
_chemical_formula_sum 'C20 H12 Cl2 F4 I2 N2 S2'
_chemical_formula_weight 745.16
_chemical_name_common
;             
4-chlorothiobenzamide & 
1,4 diiodotetrafluorobenzene (2:1) cocrystal
;
_space_group_crystal_system monoclinic
_space_group_IT_number 14
_space_group_name_Hall '-P 2ybc'
_space_group_name_H-M_alt 'P 1 21/c 1'
_symmetry_space_group_name_Hall '-P 2ybc'
_symmetry_space_group_name_H-M 'P 1 21/c 1'
_atom_sites_solution_hydrogens geom
_atom_sites_solution_primary direct
_atom_sites_solution_secondary difmap
_cell_angle_alpha 90
_cell_angle_beta 107.790(4)
_cell_angle_gamma 90
_cell_formula_units_Z 2
_cell_length_a 12.0308(17)
_cell_length_b 9.2912(11)
_cell_length_c 11.6550(16)
_cell_measurement_reflns_used 3209
_cell_measurement_temperature 300.(2)
_cell_measurement_theta_max 22.7975
_cell_measurement_theta_min 2.8227
_cell_volume 1240.5(3)
_computing_cell_refinement 'SAINT V7.68A (Bruker AXS, 2009)'
_computing_data_collection
;
Bruker Instrument Service v2009, 3, 0, 0
;
_computing_data_reduction 'SAINT V7.68A (Bruker AXS, 2009)'
_computing_molecular_graphics 'Mercury 3.0 (Macrae et al, 2008)'
_computing_structure_refinement 'SHELXL-97 (Sheldrick, 2008)'
_computing_structure_solution 'SHELXS-97 (Sheldrick, 2008)'
_diffrn_ambient_temperature 300(2)
_diffrn_detector_area_resol_mean 8.3330
_diffrn_measured_fraction_theta_full 0.994
_diffrn_measured_fraction_theta_max 0.994
_diffrn_measurement_device_type 'Bruker SMART X2S'
_diffrn_measurement_method '\w scans'
_diffrn_radiation_monochromator 'doubly curved silicon crystal'
_diffrn_radiation_source 'micro-focus sealed tube'
_diffrn_radiation_type MoK\a
_diffrn_radiation_wavelength 0.71073
_diffrn_reflns_av_R_equivalents 0.0396
_diffrn_reflns_av_sigmaI/netI 0.0296
_diffrn_reflns_limit_h_max 14
_diffrn_reflns_limit_h_min -14
_diffrn_reflns_limit_k_max 11
_diffrn_reflns_limit_k_min -11
_diffrn_reflns_limit_l_max 13
_diffrn_reflns_limit_l_min -13
_diffrn_reflns_number 11553
_diffrn_reflns_theta_full 25.07
_diffrn_reflns_theta_max 25.07
_diffrn_reflns_theta_min 1.78
_exptl_absorpt_coefficient_mu 2.961
_exptl_absorpt_correction_T_max 0.7452
_exptl_absorpt_correction_T_min 0.5671
_exptl_absorpt_correction_type multi-scan
_exptl_absorpt_process_details 'SADABS V2008/1 (Bruker AXS)'
_exptl_crystal_colour yellow
_exptl_crystal_density_diffrn 1.995
_exptl_crystal_density_method 'not measured'
_exptl_crystal_description Block
_exptl_crystal_F_000 708
_exptl_crystal_size_max 0.320
_exptl_crystal_size_mid 0.140
_exptl_crystal_size_min 0.110
_refine_diff_density_max 0.938
_refine_diff_density_min -0.509
_refine_ls_extinction_coef 0.0108(8)
_refine_ls_extinction_method SHELXL
_refine_ls_goodness_of_fit_ref 1.161
_refine_ls_hydrogen_treatment mixed
_refine_ls_matrix_type full
_refine_ls_number_parameters 154
_refine_ls_number_reflns 2181
_refine_ls_number_restraints 1
_refine_ls_restrained_S_all 1.161
_refine_ls_R_factor_all 0.0413
_refine_ls_R_factor_gt 0.0289
_refine_ls_shift/su_max 0.000
_refine_ls_shift/su_mean 0.000
_refine_ls_structure_factor_coef Fsqd
_refine_ls_weighting_details 'calc w=1/[\s^2^(Fo^2^)+(0.0505P)^2^+0.0000P] where P=(Fo^2^+2Fc^2^)/3'
_refine_ls_weighting_scheme calc
_refine_ls_wR_factor_gt 0.0701
_refine_ls_wR_factor_ref 0.0929
_reflns_number_gt 1785
_reflns_number_total 2181
_reflns_threshold_expression >2sigma(I)
_cod_data_source_file cg5b00513_si_002.cif
_cod_data_source_block 17_2.1
_cod_depositor_comments 'Adding full bibliography for 4513250--4513263.cif.'
_cod_database_code 4513262

loop_
_space_group_symop_operation_xyz
'x, y, z'
'-x, y+1/2, -z+1/2'
'-x, -y, -z'
'x, -y-1/2, z-1/2'

loop_
_atom_site_type_symbol
_atom_site_label
_atom_site_fract_x
_atom_site_fract_y
_atom_site_fract_z
_atom_site_U_iso_or_equiv
_atom_site_adp_type
_atom_site_calc_flag
_atom_site_refinement_flags
_atom_site_occupancy
C C1 0.3074(4) 0.6090(5) 0.0199(4) 0.0394(10) Uani d . 1
C C2 0.2679(4) 0.5180(5) -0.0789(4) 0.0425(11) Uani d . 1
H H2 0.2113 0.5499 -0.1479 0.051 Uiso calc R 1
C C3 0.3124(5) 0.3809(5) -0.0749(4) 0.0512(13) Uani d . 1
H H3 0.2857 0.32 -0.1409 0.061 Uiso calc R 1
C C4 0.3965(5) 0.3345(5) 0.0271(5) 0.0522(14) Uani d . 1
C C5 0.4358(5) 0.4219(6) 0.1262(5) 0.0592(14) Uani d . 1
H H5 0.492 0.389 0.1952 0.071 Uiso calc R 1
C C6 0.3909(4) 0.5589(5) 0.1224(4) 0.0514(13) Uani d . 1
H H6 0.417 0.6184 0.1895 0.062 Uiso calc R 1
C C7 0.2604(4) 0.7585(5) 0.0166(4) 0.0400(11) Uani d . 1
S S8 0.25405(14) 0.84280(12) 0.14052(11) 0.0529(4) Uani d . 1
H H9A 0.204(5) 0.908(3) -0.095(5) 0.073(19) Uiso d D 1
H H9B 0.245(5) 0.786(6) -0.146(5) 0.072(19) Uiso d . 1
N N9 0.2242(5) 0.8203(5) -0.0903(4) 0.0584(13) Uani d D 1
Cl Cl10 0.45212(17) 0.16107(14) 0.0320(2) 0.0830(5) Uani d . 1
C C11 0.0513(4) 0.3619(4) 0.0283(4) 0.0387(10) Uani d . 1
C C12 -0.0058(4) 0.4037(5) -0.0888(4) 0.0399(11) Uani d . 1
C C13 0.0548(4) 0.4629(5) 0.1162(4) 0.0389(10) Uani d . 1
I I14 0.12666(3) 0.15782(3) 0.06918(3) 0.04510(18) Uani d . 1
F F15 -0.0101(3) 0.3118(3) -0.1809(2) 0.0568(8) Uani d . 1
F F16 0.1096(3) 0.4308(3) 0.2338(2) 0.0600(8) Uani d . 1

loop_
_atom_site_aniso_label
_atom_site_aniso_U_11
_atom_site_aniso_U_22
_atom_site_aniso_U_33
_atom_site_aniso_U_12
_atom_site_aniso_U_13
_atom_site_aniso_U_23
C1 0.043(3) 0.035(2) 0.042(3) 0.001(2) 0.016(2) 0.005(2)
C2 0.049(3) 0.043(3) 0.035(2) -0.002(2) 0.013(2) 0.004(2)
C3 0.067(4) 0.042(3) 0.049(3) -0.006(3) 0.024(3) -0.004(2)
C4 0.056(3) 0.035(3) 0.073(4) 0.009(2) 0.030(3) 0.007(2)
C5 0.054(3) 0.052(3) 0.061(3) 0.009(3) 0.003(3) 0.010(3)
C6 0.056(3) 0.042(3) 0.044(3) 0.005(2) -0.001(2) 0.000(2)
C7 0.043(3) 0.042(3) 0.034(2) 0.000(2) 0.011(2) 0.005(2)
S8 0.0773(10) 0.0436(7) 0.0403(7) 0.0120(6) 0.0218(7) 0.0022(5)
N9 0.091(4) 0.045(3) 0.040(3) 0.023(2) 0.021(3) 0.010(2)
Cl10 0.0875(12) 0.0418(8) 0.1220(15) 0.0191(7) 0.0353(11) 0.0029(8)
C11 0.040(3) 0.033(2) 0.040(3) -0.0033(19) 0.008(2) -0.0009(19)
C12 0.048(3) 0.036(2) 0.036(3) -0.007(2) 0.014(2) -0.008(2)
C13 0.046(3) 0.041(3) 0.029(2) -0.004(2) 0.010(2) -0.0008(19)
I14 0.0548(3) 0.0351(2) 0.0455(2) 0.00095(14) 0.01562(17) 0.00105(12)
F15 0.083(2) 0.0476(16) 0.0388(16) 0.0051(15) 0.0171(15) -0.0120(12)
F16 0.088(2) 0.0504(17) 0.0319(14) 0.0072(15) 0.0034(14) -0.0010(12)

loop_
_atom_type_symbol
_atom_type_description
_atom_type_scat_dispersion_real
_atom_type_scat_dispersion_imag
_atom_type_scat_source
C C 0.0033 0.0016 'International Tables Vol C Tables 4.2.6.8 and 6.1.1.4'
H H 0.0000 0.0000 'International Tables Vol C Tables 4.2.6.8 and 6.1.1.4'
N N 0.0061 0.0033 'International Tables Vol C Tables 4.2.6.8 and 6.1.1.4'
F F 0.0171 0.0103 'International Tables Vol C Tables 4.2.6.8 and 6.1.1.4'
S S 0.1246 0.1234 'International Tables Vol C Tables 4.2.6.8 and 6.1.1.4'
Cl Cl 0.1484 0.1585 'International Tables Vol C Tables 4.2.6.8 and 6.1.1.4'
I I -0.4742 1.8119 'International Tables Vol C Tables 4.2.6.8 and 6.1.1.4'

loop_
_geom_angle_atom_site_label_1
_geom_angle_atom_site_label_2
_geom_angle_atom_site_label_3
_geom_angle_site_symmetry_1
_geom_angle_site_symmetry_3
_geom_angle
C6 C1 C2 . . 119.0(4)
C6 C1 C7 . . 120.2(4)
C2 C1 C7 . . 120.8(4)
C3 C2 C1 . . 120.2(4)
C3 C2 H2 . . 119.9
C1 C2 H2 . . 119.9
C4 C3 C2 . . 119.7(5)
C4 C3 H3 . . 120.2
C2 C3 H3 . . 120.2
C5 C4 C3 . . 121.1(4)
C5 C4 Cl10 . . 119.4(4)
C3 C4 Cl10 . . 119.6(4)
C4 C5 C6 . . 119.3(5)
C4 C5 H5 . . 120.4
C6 C5 H5 . . 120.4
C5 C6 C1 . . 120.7(5)
C5 C6 H6 . . 119.6
C1 C6 H6 . . 119.6
N9 C7 C1 . . 116.2(4)
N9 C7 S8 . . 121.7(4)
C1 C7 S8 . . 122.1(3)
C7 N9 H9A . . 119.(4)
C7 N9 H9B . . 119.(4)
H9A N9 H9B . . 118.(5)
C13 C11 C12 . . 115.8(4)
C13 C11 I14 . . 122.3(3)
C12 C11 I14 . . 121.9(3)
F15 C12 C13 . 3_565 118.4(4)
F15 C12 C11 . . 119.4(4)
C13 C12 C11 3_565 . 122.2(4)
F16 C13 C12 . 3_565 118.4(4)
F16 C13 C11 . . 119.6(4)
C12 C13 C11 3_565 . 122.0(4)

loop_
_geom_bond_atom_site_label_1
_geom_bond_atom_site_label_2
_geom_bond_site_symmetry_2
_geom_bond_distance
C1 C6 . 1.386(6)
C1 C2 . 1.389(6)
C1 C7 . 1.496(6)
C2 C3 . 1.377(7)
C2 H2 . 0.93
C3 C4 . 1.374(8)
C3 H3 . 0.93
C4 C5 . 1.372(7)
C4 Cl10 . 1.739(5)
C5 C6 . 1.378(7)
C5 H5 . 0.93
C6 H6 . 0.93
C7 N9 . 1.319(6)
C7 S8 . 1.666(4)
N9 H9A . 0.85(2)
N9 H9B . 0.83(6)
C11 C13 . 1.380(6)
C11 C12 . 1.384(6)
C11 I14 . 2.093(4)
C12 F15 . 1.360(5)
C12 C13 3_565 1.368(6)
C13 F16 . 1.360(5)
C13 C12 3_565 1.368(6)

loop_
_geom_hbond_atom_site_label_D
_geom_hbond_atom_site_label_H
_geom_hbond_atom_site_label_A
_geom_hbond_site_symmetry_A
_geom_hbond_distance_DH
_geom_hbond_distance_HA
_geom_hbond_distance_DA
_geom_hbond_angle_DHA
N9 H9A F16 4_575 0.85(2) 2.47(4) 3.118(5) 133.(5)
N9 H9B S8 4_575 0.83(6) 2.79(6) 3.599(5) 166.(5)

loop_
_geom_torsion_atom_site_label_1
_geom_torsion_atom_site_label_2
_geom_torsion_atom_site_label_3
_geom_torsion_atom_site_label_4
_geom_torsion_site_symmetry_4
_geom_torsion
C6 C1 C2 C3 . -0.8(7)
C7 C1 C2 C3 . 179.7(4)
C1 C2 C3 C4 . -0.3(7)
C2 C3 C4 C5 . 1.1(8)
C2 C3 C4 Cl10 . 179.8(4)
C3 C4 C5 C6 . -0.8(8)
Cl10 C4 C5 C6 . -179.5(4)
C4 C5 C6 C1 . -0.3(8)
C2 C1 C6 C5 . 1.1(7)
C7 C1 C6 C5 . -179.4(5)
C6 C1 C7 N9 . 151.6(5)
C2 C1 C7 N9 . -28.9(7)
C6 C1 C7 S8 . -28.3(6)
C2 C1 C7 S8 . 151.2(4)
C13 C11 C12 F15 . 178.2(4)
I14 C11 C12 F15 . -2.1(6)
C13 C11 C12 C13 3_565 0.6(7)
I14 C11 C12 C13 3_565 -179.7(3)
C12 C11 C13 F16 . -179.7(4)
I14 C11 C13 F16 . 0.6(6)
C12 C11 C13 C12 3_565 -0.6(7)
I14 C11 C13 C12 3_565 179.7(3)
